data_2310593
loop_
_publ_author_name
'Harrison, F.W.'

_publ_section_title
;
 The crystal structure of barium dititanate, Ba O (Ti O2)2
;
_journal_name_full 'Acta Crystallographica (1,1948-23,1967)'
_journal_page_first 495
_journal_page_last 500
_journal_volume 9
_journal_year 1956
_chemical_formula_sum 'Ba O5 Ti2'
_chemical_name_systematic 'Ba O (Ti O2)2'
_space_group_IT_number 12
_symmetry_space_group_name_Hall '-A 2y'
_symmetry_space_group_name_H-M 'A 1 2/m 1'
_cell_angle_alpha 90
_cell_angle_beta 103.03
_cell_angle_gamma 90
_cell_formula_units_Z 6
_cell_length_a 9.41
_cell_length_b 3.93
_cell_length_c 16.892
_cell_volume 608.604
_citation_journal_id_ASTM ACCRA9
_cod_data_source_file Harrison_ACCRA9_1956_195.cif
_cod_data_source_block Ba1O5Ti2
_cod_original_cell_volume 608.6038
_cod_original_sg_symbol_Hall '-C 2y (z,y,-x)'
_cod_original_formula_sum 'Ba1 O5 Ti2'
_cod_database_code 2310593

loop_
_symmetry_equiv_pos_as_xyz
x,y,z
-x,y,-z
-x,-y,-z
x,-y,z
x,y+1/2,z+1/2
-x,y+1/2,-z+1/2
-x,-y+1/2,-z+1/2
x,-y+1/2,z+1/2

loop_
_atom_site_label
_atom_site_type_symbol
_atom_site_fract_x
_atom_site_fract_y
_atom_site_fract_z
_atom_site_occupancy
_atom_site_U_iso_or_equiv
Ti3 Ti+4 0.286 0 0.462 1 0.0
O3 O-2 0.127 0 0.793 1 0.0
Ba1 Ba+2 0 0 0 1 0.0
O4 O-2 0.286 0 0.962 1 0.0
Ti2 Ti+4 0.127 0 0.293 1 0.0
O2 O-2 0.195 0 0.169 1 0.0
O1 O-2 0.5 0.5 0 1 0.0
Ti1 Ti+4 0.195 0 0.669 1 0.0
O6 O-2 0.209 0 0.563 1 0.0
O8 O-2 0.374 0 0.712 1 0.0
O7 O-2 0.072 0 0.396 1 0.0
Ba2 Ba+2 0.482 0 0.13 1 0.0
O5 O-2 0.416 0 0.322 1 0.0
